data_4128683
loop_
_publ_author_name
'Maser, Leon'
'Schneider, Christian'
'Vondung, Lisa'
'Alig, Lukas'
'Langer, Robert'

_publ_section_title
;
 Quantifying the Donor Strength of Ligand-Stabilized Main Group Fragments.
;
_journal_issue 18
_journal_name_full 'Journal of the American Chemical Society'
_journal_page_first 7596
_journal_page_last 7604
_journal_paper_doi 10.1021/jacs.9b02598
_journal_volume 141
_journal_year 2019
_chemical_formula_moiety 'C33 H28 Cl Ir O P2, 1.25(C7 H8)'
_chemical_formula_sum 'C41.75 H38 Cl Ir O P2'
_chemical_formula_weight 845.31
_space_group_crystal_system triclinic
_space_group_IT_number 2
_space_group_name_Hall '-P 1'
_space_group_name_H-M_alt 'P -1'
_atom_sites_solution_hydrogens mixed
_audit_creation_date 2018-06-20
_audit_creation_method
;
Olex2 1.2
(compiled 2018.05.29 svn.r3508 for OlexSys, GUI svn.r5506)
;
_cell_angle_alpha 107.989(2)
_cell_angle_beta 96.128(2)
_cell_angle_gamma 104.806(2)
_cell_formula_units_Z 2
_cell_length_a 9.6658(4)
_cell_length_b 14.2713(7)
_cell_length_c 14.7670(7)
_cell_measurement_reflns_used 9932
_cell_measurement_temperature 100(2)
_cell_measurement_theta_max 30.43
_cell_measurement_theta_min 2.79
_cell_volume 1834.52(15)
_computing_cell_refinement 'APEX3 v2016.1-0 (Bruker AXS)'
_computing_data_collection 'Bruker Instrument Service v3.0.26'
_computing_data_reduction 'SAINT v8.37A (Bruker, 2015)'
_computing_molecular_graphics 'Olex2 (Dolomanov et al., 2009)'
_computing_publication_material 'Olex2 (Dolomanov et al., 2009)'
_computing_structure_refinement 'ShelXL (Sheldrick, 2015)'
_diffrn_ambient_temperature 99.99
_diffrn_detector 'Photon 100'
_diffrn_detector_area_resol_mean 10.4167
_diffrn_detector_type 'CMOS active pixel sensor'
_diffrn_measured_fraction_theta_full 0.999
_diffrn_measured_fraction_theta_max 0.992
_diffrn_measurement_device 'fixed-chi goniometer'
_diffrn_measurement_device_type 'D8 Quest (Bruker AXS Inc.) '
_diffrn_measurement_method 'rotation method'
_diffrn_radiation_monochromator graphite
_diffrn_radiation_type MoK\a
_diffrn_radiation_wavelength 0.71073
_diffrn_reflns_av_R_equivalents 0.0337
_diffrn_reflns_av_unetI/netI 0.0257
_diffrn_reflns_Laue_measured_fraction_full 0.999
_diffrn_reflns_Laue_measured_fraction_max 0.992
_diffrn_reflns_limit_h_max 12
_diffrn_reflns_limit_h_min -12
_diffrn_reflns_limit_k_max 18
_diffrn_reflns_limit_k_min -18
_diffrn_reflns_limit_l_max 18
_diffrn_reflns_limit_l_min -19
_diffrn_reflns_number 43359
_diffrn_reflns_point_group_measured_fraction_full 0.999
_diffrn_reflns_point_group_measured_fraction_max 0.992
_diffrn_reflns_theta_full 25.242
_diffrn_reflns_theta_max 27.484
_diffrn_reflns_theta_min 2.225
_diffrn_source 'I\mS Microfocus Source'
_diffrn_source_type 'sealed tube'
_diffrn_standards_number 0
_exptl_absorpt_coefficient_mu 3.830
_exptl_absorpt_correction_T_max 0.7461
_exptl_absorpt_correction_T_min 0.4923
_exptl_absorpt_correction_type multi-scan
_exptl_absorpt_process_details 'SADABS-2014/5 (Bruker,2014/5)'
_exptl_crystal_density_diffrn 1.530
_exptl_crystal_description block
_exptl_crystal_F_000 841
_exptl_crystal_size_max 0.2
_exptl_crystal_size_mid 0.15
_exptl_crystal_size_min 0.1
_refine_diff_density_max 1.857
_refine_diff_density_min -1.365
_refine_diff_density_rms 0.129
_refine_ls_extinction_method none
_refine_ls_goodness_of_fit_ref 1.061
_refine_ls_hydrogen_treatment mixed
_refine_ls_matrix_type full
_refine_ls_number_parameters 439
_refine_ls_number_reflns 8351
_refine_ls_number_restraints 122
_refine_ls_restrained_S_all 1.056
_refine_ls_R_factor_all 0.0312
_refine_ls_R_factor_gt 0.0273
_refine_ls_shift/su_max 0.003
_refine_ls_shift/su_mean 0.000
_refine_ls_structure_factor_coef Fsqd
_refine_ls_weighting_details 'w=1/[\s^2^(Fo^2^)+(0.0333P)^2^+5.2152P] where P=(Fo^2^+2Fc^2^)/3'
_refine_ls_weighting_scheme calc
_refine_ls_wR_factor_gt 0.0662
_refine_ls_wR_factor_ref 0.0680
_reflns_Friedel_coverage 0.000
_reflns_number_gt 7750
_reflns_number_total 8351
_reflns_threshold_expression 'I > 2\s(I)'
_cod_data_source_file ja9b02598_si_008.cif
_cod_data_source_block lmcdp229_0m
_cod_depositor_comments
;
The following automatic conversions were performed:

data item '_exptl_absorpt_correction_type' value 'Multi-Scan' was
changed to 'multi-scan' in accordance with the
/home/data/users/saulius/crontab/automatic-downloads/current/ACS/lib/dictionaries/cif_core.dic
dictionary named 'cif_core.dic' version 2.4.2 last updated on
2011-04-26.

Automatic conversion script
Id: cif_fix_values 6909 2019-04-08 15:41:33Z antanas 
;
_cod_database_code 4128683
_shelx_shelxl_version_number 2014/7
_audit_contact_author 'L. Maser'
_shelx_space_group_comment
;
The symmetry employed for this shelxl refinement is uniquely defined
by the following loop, which should always be used as a source of
symmetry information in preference to the above space-group names.
They are only intended as comments.
;
_olex2_refinement_description
;
1. Fixed Uiso
 At 1.2 times of:
  All C(H) groups, All C(H,H) groups
 At 1.5 times of:
  All C(H,H,H) groups
2. Restrained distances
 C1-C4 \\sim C4-C5 \\sim C5-C6 \\sim C6-C7 \\sim C7-C8 \\sim C8-C1
 with sigma of 0.02
 C1-C7 \\sim C1-C5 \\sim C8-C6 \\sim C4-C8 \\sim C5-C7 \\sim C4-C6
 with sigma of 0.04
 C2-C8 \\sim C2-C4
 with sigma of 0.04
3. Restrained planarity
 C2, C1, C4, C5, C6, C7, C8
 with sigma of 0.1
4. Uiso/Uaniso restraints and constraints
C2 \\sim C1 \\sim C4 \\sim C5 \\sim C6 \\sim C7 \\sim C8: within 2A with sigma
of 0.04 and sigma for terminal atoms of 0.08
Uanis(C5AA) = Uanis(C1AA) = Uanis(C2AA) = Uanis(C3) = Uanis(C3AA) = Uanis(C4AA)
= Uanis(C0AA)
5. Rigid body (RIGU) restrains
 C2, C1, C4, C5, C6, C7, C8
 with sigma for 1-2 distances of 0.004 and sigma for 1-3 distances of 0.004
6. Others
 Fixed Sof: C2(0.5) H2A(0.5) H2B(0.5) H2C(0.5) C1(0.5) C4(0.5) H4(0.5) C5(0.5)
 H5(0.5) C6(0.5) H6(0.5) C7(0.5) H7(0.5) C8(0.5) H8(0.5) C1AA(0.75) H1AA(0.75)
 C2AA(0.75) H2AA(0.75) C3(0.75) H3(0.75) C3AA(0.75) H3AA(0.75) C4AA(0.75)
 H4AA(0.75) C0AA(0.75) C5AA(0.75) H5AA(0.75) H5AB(0.75) H5AC(0.75)
7.a Secondary CH2 refined with riding coordinates:
 C00C(H00A,H00C), C00N(H00D,H00F)
7.b Aromatic/amide H refined with riding coordinates:
 C009(H009), C00B(H00B), C00E(H00E), C00G(H00G), C00H(H00H), C00J(H00J),
 C00K(H00K), C00L(H00L), C00M(H00M), C00P(H00P), C00Q(H00Q), C00R(H00R),
 C00S(H00S), C00T(H00T), C00U(H00U), C00V(H00V), C00W(H00W), C00X(H00X),
 C00Y(H00Y), C00Z(H00Z), C010(H010), C011(H011), C012(H012), C4(H4), C5(H5),
 C6(H6), C7(H7), C8(H8), C1AA(H1AA), C2AA(H2AA), C3(H3), C3AA(H3AA), C4AA(H4AA)
7.c Idealised Me refined as rotating group:
 C2(H2A,H2B,H2C), C5AA(H5AA,H5AB,H5AC)
;
_olex2_submission_special_instructions 'No special instructions were received'

loop_
_space_group_symop_operation_xyz
'x, y, z'
'-x, -y, -z'

loop_
_atom_site_label
_atom_site_type_symbol
_atom_site_fract_x
_atom_site_fract_y
_atom_site_fract_z
_atom_site_U_iso_or_equiv
_atom_site_adp_type
_atom_site_occupancy
_atom_site_site_symmetry_order
_atom_site_calc_flag
_atom_site_refinement_flags_posn
_atom_site_refinement_flags_adp
_atom_site_refinement_flags_occupancy
_atom_site_disorder_assembly
_atom_site_disorder_group
Ir01 Ir 0.33644(2) 0.73438(2) 0.31767(2) 0.01123(5) Uani 1 1 d . . . . .
Cl02 Cl 0.08024(8) 0.66603(6) 0.22049(6) 0.01830(16) Uani 1 1 d . . . . .
P03 P 0.26222(9) 0.75758(6) 0.46429(6) 0.01208(16) Uani 1 1 d . . . . .
P04 P 0.42825(9) 0.77488(7) 0.19136(6) 0.01524(17) Uani 1 1 d . . . . .
O005 O 0.3803(4) 0.5217(2) 0.2699(2) 0.0336(7) Uani 1 1 d . . . . .
C006 C 0.3179(3) 0.8841(2) 0.3477(2) 0.0131(6) Uani 1 1 d . . . . .
C007 C 0.3033(3) 0.9426(3) 0.4400(2) 0.0149(6) Uani 1 1 d . . . . .
C008 C 0.3203(4) 0.9278(3) 0.2744(3) 0.0172(7) Uani 1 1 d . . . . .
C009 C 0.2893(4) 1.0413(3) 0.4579(3) 0.0188(7) Uani 1 1 d . . . . .
H009 H 0.2751 1.0790 0.5197 0.023 Uiso 1 1 calc R . . . .
C00A C 0.0683(4) 0.7042(3) 0.4568(2) 0.0151(6) Uani 1 1 d . . . . .
C00B C 0.3127(4) 1.0283(3) 0.2942(3) 0.0204(7) Uani 1 1 d . . . . .
H00B H 0.3188 1.0584 0.2450 0.024 Uiso 1 1 calc R . . . .
C00C C 0.3091(4) 0.8986(3) 0.5207(2) 0.0161(7) Uani 1 1 d . . . . .
H00A H 0.2387 0.9167 0.5619 0.019 Uiso 1 1 calc R . . . .
H00C H 0.4083 0.9272 0.5621 0.019 Uiso 1 1 calc R . . . .
C00D C 0.4084(4) 0.6773(3) 0.0734(3) 0.0240(8) Uani 1 1 d . . . . .
C00E C -0.0286(4) 0.7613(3) 0.4597(3) 0.0230(8) Uani 1 1 d . . . . .
H00E H 0.0074 0.8337 0.4737 0.028 Uiso 1 1 calc R . . . .
C00F C 0.3471(4) 0.7164(3) 0.5547(2) 0.0148(6) Uani 1 1 d . . . . .
C00G C 0.4532(4) 0.6666(3) 0.5360(3) 0.0192(7) Uani 1 1 d . . . . .
H00G H 0.4783 0.6508 0.4737 0.023 Uiso 1 1 calc R . . . .
C00H C 0.2962(4) 1.0845(3) 0.3854(3) 0.0219(8) Uani 1 1 d . . . . .
H00H H 0.2895 1.1525 0.3983 0.026 Uiso 1 1 calc R . . . .
C00I C 0.6198(4) 0.8503(3) 0.2231(3) 0.0202(7) Uani 1 1 d . . . . .
C00J C -0.1783(4) 0.7131(3) 0.4424(3) 0.0254(8) Uani 1 1 d . . . . .
H00J H -0.2438 0.7529 0.4443 0.031 Uiso 1 1 calc R . . . .
C00K C 0.6671(4) 0.9495(3) 0.2193(3) 0.0228(8) Uani 1 1 d . . . . .
H00K H 0.5976 0.9805 0.2016 0.027 Uiso 1 1 calc R . . . .
C00L C 0.3100(5) 0.7378(3) 0.6457(3) 0.0253(8) Uani 1 1 d . . . . .
H00L H 0.2373 0.7711 0.6594 0.030 Uiso 1 1 calc R . . . .
C00M C -0.2318(4) 0.6089(3) 0.4228(3) 0.0233(8) Uani 1 1 d . . . . .
H00M H -0.3342 0.5764 0.4106 0.028 Uiso 1 1 calc R . . . .
C00N C 0.3276(4) 0.8616(3) 0.1738(3) 0.0191(7) Uani 1 1 d . . . . .
H00D H 0.3785 0.9054 0.1395 0.023 Uiso 1 1 calc R . . . .
H00F H 0.2281 0.8216 0.1349 0.023 Uiso 1 1 calc R . . . .
C00O C 0.3611(4) 0.5999(3) 0.2877(3) 0.0206(7) Uani 1 1 d . . . . .
C00P C 0.5228(4) 0.6399(3) 0.6073(3) 0.0234(8) Uani 1 1 d . . . . .
H00P H 0.5951 0.6061 0.5939 0.028 Uiso 1 1 calc R . . . .
C00Q C 0.7238(5) 0.8069(4) 0.2508(4) 0.0372(11) Uani 1 1 d . . . . .
H00Q H 0.6933 0.7399 0.2551 0.045 Uiso 1 1 calc R . . . .
C00R C 0.4859(5) 0.6629(3) 0.6979(3) 0.0285(9) Uani 1 1 d . . . . .
H00R H 0.5342 0.6458 0.7473 0.034 Uiso 1 1 calc R . . . .
C00S C 0.5228(5) 0.6773(3) 0.0238(3) 0.0303(9) Uani 1 1 d . . . . .
H00S H 0.6147 0.7289 0.0520 0.036 Uiso 1 1 calc R . . . .
C00T C 0.3794(5) 0.7104(3) 0.7169(3) 0.0336(10) Uani 1 1 d . . . . .
H00T H 0.3531 0.7245 0.7788 0.040 Uiso 1 1 calc R . . . .
C00U C 0.8152(5) 1.0033(4) 0.2414(3) 0.0325(9) Uani 1 1 d . . . . .
H00U H 0.8467 1.0709 0.2385 0.039 Uiso 1 1 calc R . . . .
C00V C 0.8715(5) 0.8610(5) 0.2720(4) 0.0474(13) Uani 1 1 d . . . . .
H00V H 0.9419 0.8306 0.2897 0.057 Uiso 1 1 calc R . . . .
C00W C 0.0124(4) 0.5984(3) 0.4376(4) 0.0352(11) Uani 1 1 d . . . . .
H00W H 0.0775 0.5582 0.4360 0.042 Uiso 1 1 calc R . . . .
C00X C 0.9163(5) 0.9589(4) 0.2674(4) 0.0417(12) Uani 1 1 d . . . . .
H00X H 1.0175 0.9959 0.2823 0.050 Uiso 1 1 calc R . . . .
C00Y C 0.5037(6) 0.6023(4) -0.0667(3) 0.0371(11) Uani 1 1 d . . . . .
H00Y H 0.5834 0.6017 -0.0991 0.044 Uiso 1 1 calc R . . . .
C00Z C 0.3719(6) 0.5299(4) -0.1091(3) 0.0489(14) Uani 1 1 d . . . . .
H00Z H 0.3577 0.4823 -0.1731 0.059 Uiso 1 1 calc R . . . .
C010 C -0.1363(4) 0.5510(3) 0.4209(4) 0.0390(12) Uani 1 1 d . . . . .
H010 H -0.1730 0.4788 0.4082 0.047 Uiso 1 1 calc R . . . .
C011 C 0.2772(6) 0.5982(5) 0.0334(4) 0.0572(17) Uani 1 1 d . . . . .
H011 H 0.2010 0.5940 0.0691 0.069 Uiso 1 1 calc R . . . .
C012 C 0.2566(7) 0.5250(6) -0.0590(4) 0.074(2) Uani 1 1 d . . . . .
H012 H 0.1656 0.4725 -0.0876 0.088 Uiso 1 1 calc R . . . .
H H 0.487(5) 0.786(3) 0.388(3) 0.023(11) Uiso 1 1 d . . . . .
C2 C 0.223(2) 0.9857(13) -0.0035(10) 0.090(5) Uani 0.5 1 d D U P A -1
H2A H 0.2036 1.0052 0.0625 0.135 Uiso 0.5 1 calc GR . P A -1
H2B H 0.1633 0.9142 -0.0410 0.135 Uiso 0.5 1 calc GR . P A -1
H2C H 0.1979 1.0320 -0.0351 0.135 Uiso 0.5 1 calc GR . P A -1
C1 C 0.379(2) 0.9941(16) 0.0010(12) 0.072(5) Uani 0.5 1 d D U P A -1
C4 C 0.486(2) 1.0880(16) 0.0466(16) 0.072(6) Uani 0.5 1 d D U P A -1
H4 H 0.4576 1.1483 0.0734 0.086 Uiso 0.5 1 calc R . P A -1
C5 C 0.633(2) 1.0967(16) 0.0543(15) 0.071(5) Uani 0.5 1 d D U P A -1
H5 H 0.7055 1.1605 0.0909 0.085 Uiso 0.5 1 calc R . P A -1
C6 C 0.671(2) 1.0102(13) 0.0075(12) 0.055(4) Uani 0.5 1 d D U P A -1
H6 H 0.7709 1.0156 0.0062 0.066 Uiso 0.5 1 calc R . P A -1
C7 C 0.5663(18) 0.9167(13) -0.0369(13) 0.050(4) Uani 0.5 1 d D U P A -1
H7 H 0.5949 0.8575 -0.0671 0.060 Uiso 0.5 1 calc R . P A -1
C8 C 0.4195(19) 0.9058(14) -0.0390(14) 0.053(4) Uani 0.5 1 d D U P A -1
H8 H 0.3482 0.8396 -0.0670 0.064 Uiso 0.5 1 calc R . P A -1
C1AA C 0.0417(10) 0.3382(7) 0.2760(8) 0.0710(10) Uani 0.75 1 d . . P . .
H1AA H 0.0273 0.3695 0.3397 0.085 Uiso 0.75 1 calc R . P . .
C2AA C 0.0882(10) 0.2506(7) 0.2522(8) 0.0710(10) Uani 0.75 1 d . . P . .
H2AA H 0.1094 0.2217 0.2999 0.085 Uiso 0.75 1 calc R . P . .
C3 C 0.0178(10) 0.3767(7) 0.2057(8) 0.0710(10) Uani 0.75 1 d . . P . .
H3 H -0.0194 0.4339 0.2189 0.085 Uiso 0.75 1 calc R . P . .
C3AA C 0.1029(10) 0.2071(7) 0.1586(8) 0.0710(10) Uani 0.75 1 d . . P . .
H3AA H 0.1383 0.1489 0.1425 0.085 Uiso 0.75 1 calc R . P . .
C4AA C 0.0471(10) 0.3336(7) 0.1120(8) 0.0710(10) Uani 0.75 1 d . . P . .
H4AA H 0.0520 0.3719 0.0695 0.085 Uiso 0.75 1 calc R . P . .
C0AA C 0.0664(10) 0.2468(7) 0.0840(8) 0.0710(10) Uani 0.75 1 d . . P . .
C5AA C 0.0672(10) 0.1987(7) -0.0203(8) 0.0710(10) Uani 0.75 1 d . . P . .
H5AA H 0.1343 0.1569 -0.0270 0.107 Uiso 0.75 1 calc GR . P . .
H5AB H 0.0994 0.2529 -0.0479 0.107 Uiso 0.75 1 calc GR . P . .
H5AC H -0.0315 0.1544 -0.0550 0.107 Uiso 0.75 1 calc GR . P . .

loop_
_atom_site_aniso_label
_atom_site_aniso_U_11
_atom_site_aniso_U_22
_atom_site_aniso_U_33
_atom_site_aniso_U_23
_atom_site_aniso_U_13
_atom_site_aniso_U_12
Ir01 0.00966(7) 0.01057(7) 0.01168(7) 0.00234(5) 0.00205(4) 0.00204(4)
Cl02 0.0095(4) 0.0209(4) 0.0166(4) 0.0023(3) -0.0016(3) -0.0015(3)
P03 0.0120(4) 0.0112(4) 0.0133(4) 0.0042(3) 0.0042(3) 0.0034(3)
P04 0.0118(4) 0.0214(4) 0.0123(4) 0.0062(3) 0.0024(3) 0.0043(3)
O005 0.0491(19) 0.0212(15) 0.0332(16) 0.0056(12) 0.0097(14) 0.0196(14)
C006 0.0076(14) 0.0125(15) 0.0161(16) 0.0043(12) -0.0014(12) 0.0003(11)
C007 0.0103(15) 0.0124(15) 0.0181(16) 0.0043(13) -0.0006(12) -0.0005(12)
C008 0.0096(15) 0.0198(17) 0.0208(17) 0.0084(14) -0.0007(13) 0.0021(13)
C009 0.0165(17) 0.0131(16) 0.0221(18) 0.0021(13) -0.0013(13) 0.0036(13)
C00A 0.0153(16) 0.0140(16) 0.0170(16) 0.0053(13) 0.0068(13) 0.0049(13)
C00B 0.0116(16) 0.0203(18) 0.0284(19) 0.0133(15) -0.0021(14) 0.0002(13)
C00C 0.0175(16) 0.0122(15) 0.0156(16) 0.0016(13) 0.0036(13) 0.0039(13)
C00D 0.0262(19) 0.034(2) 0.0135(16) 0.0060(15) 0.0040(14) 0.0142(16)
C00E 0.0179(18) 0.0164(17) 0.038(2) 0.0117(16) 0.0091(16) 0.0067(14)
C00F 0.0142(16) 0.0131(15) 0.0151(16) 0.0051(13) 0.0012(12) 0.0016(12)
C00G 0.0190(17) 0.0216(18) 0.0207(17) 0.0112(14) 0.0052(14) 0.0074(14)
C00H 0.0194(18) 0.0105(16) 0.032(2) 0.0073(14) -0.0042(15) 0.0022(13)
C00I 0.0134(16) 0.031(2) 0.0173(17) 0.0104(15) 0.0055(13) 0.0059(14)
C00J 0.0173(18) 0.0251(19) 0.040(2) 0.0130(17) 0.0123(16) 0.0122(15)
C00K 0.0202(18) 0.0261(19) 0.0194(18) 0.0046(15) 0.0072(14) 0.0056(15)
C00L 0.037(2) 0.0231(19) 0.0203(18) 0.0061(15) 0.0097(16) 0.0162(17)
C00M 0.0137(17) 0.0241(19) 0.033(2) 0.0113(16) 0.0078(15) 0.0045(14)
C00N 0.0145(16) 0.0253(18) 0.0190(17) 0.0106(14) 0.0001(13) 0.0063(14)
C00O 0.0190(17) 0.0242(19) 0.0153(16) 0.0040(14) 0.0033(13) 0.0048(14)
C00P 0.0233(19) 0.0214(18) 0.028(2) 0.0119(15) 0.0020(15) 0.0081(15)
C00Q 0.019(2) 0.054(3) 0.051(3) 0.036(2) 0.0076(19) 0.0121(19)
C00R 0.039(2) 0.0203(19) 0.025(2) 0.0084(16) -0.0042(17) 0.0098(17)
C00S 0.040(2) 0.030(2) 0.028(2) 0.0118(17) 0.0172(18) 0.0151(18)
C00T 0.059(3) 0.031(2) 0.0171(19) 0.0094(17) 0.0109(19) 0.022(2)
C00U 0.024(2) 0.036(2) 0.028(2) 0.0048(18) 0.0105(17) -0.0021(17)
C00V 0.018(2) 0.074(4) 0.064(3) 0.042(3) 0.006(2) 0.017(2)
C00W 0.0165(19) 0.0162(19) 0.072(3) 0.014(2) 0.008(2) 0.0062(15)
C00X 0.0135(19) 0.063(3) 0.040(3) 0.017(2) 0.0070(18) -0.002(2)
C00Y 0.058(3) 0.039(2) 0.027(2) 0.0138(19) 0.022(2) 0.028(2)
C00Z 0.069(4) 0.063(3) 0.014(2) -0.002(2) 0.003(2) 0.041(3)
C010 0.017(2) 0.0152(19) 0.080(4) 0.015(2) 0.006(2) 0.0009(15)
C011 0.029(3) 0.075(4) 0.034(3) -0.020(3) 0.003(2) 0.009(3)
C012 0.044(3) 0.092(5) 0.039(3) -0.031(3) -0.009(2) 0.017(3)
C2 0.143(12) 0.091(10) 0.038(7) 0.009(7) 0.006(7) 0.062(9)
C1 0.138(13) 0.068(7) 0.019(6) 0.015(5) 0.006(7) 0.053(8)
C4 0.146(14) 0.053(6) 0.028(7) 0.016(5) 0.001(8) 0.054(8)
C5 0.149(14) 0.050(6) 0.020(6) 0.014(5) 0.001(8) 0.046(8)
C6 0.106(12) 0.042(5) 0.020(6) 0.019(4) 0.008(6) 0.021(7)
C7 0.102(10) 0.034(5) 0.023(6) 0.017(4) 0.013(6) 0.025(6)
C8 0.098(11) 0.041(5) 0.021(7) 0.013(5) 0.009(7) 0.023(6)
C1AA 0.060(2) 0.064(2) 0.100(3) 0.044(2) 0.030(2) 0.0128(17)
C2AA 0.060(2) 0.064(2) 0.100(3) 0.044(2) 0.030(2) 0.0128(17)
C3 0.060(2) 0.064(2) 0.100(3) 0.044(2) 0.030(2) 0.0128(17)
C3AA 0.060(2) 0.064(2) 0.100(3) 0.044(2) 0.030(2) 0.0128(17)
C4AA 0.060(2) 0.064(2) 0.100(3) 0.044(2) 0.030(2) 0.0128(17)
C0AA 0.060(2) 0.064(2) 0.100(3) 0.044(2) 0.030(2) 0.0128(17)
C5AA 0.060(2) 0.064(2) 0.100(3) 0.044(2) 0.030(2) 0.0128(17)

loop_
_atom_type_symbol
_atom_type_description
_atom_type_scat_dispersion_real
_atom_type_scat_dispersion_imag
_atom_type_scat_source
C C 0.0033 0.0016 'International Tables Vol C Tables 4.2.6.8 and 6.1.1.4'
H H 0.0000 0.0000 'International Tables Vol C Tables 4.2.6.8 and 6.1.1.4'
Cl Cl 0.1484 0.1585 'International Tables Vol C Tables 4.2.6.8 and 6.1.1.4'
Ir Ir -1.4442 7.9887 'International Tables Vol C Tables 4.2.6.8 and 6.1.1.4'
O O 0.0106 0.0060 'International Tables Vol C Tables 4.2.6.8 and 6.1.1.4'
P P 0.1023 0.0942 'International Tables Vol C Tables 4.2.6.8 and 6.1.1.4'

loop_
_geom_angle_atom_site_label_1
_geom_angle_atom_site_label_2
_geom_angle_atom_site_label_3
_geom_angle
Cl02 Ir01 H 172.5(16)
P03 Ir01 Cl02 93.58(3)
P03 Ir01 P04 159.34(3)
P03 Ir01 H 80.4(16)
P04 Ir01 Cl02 91.59(3)
P04 Ir01 H 92.6(16)
C006 Ir01 Cl02 87.81(9)
C006 Ir01 P03 80.48(9)
C006 Ir01 P04 79.74(9)
C006 Ir01 H 86.7(16)
C00O Ir01 Cl02 93.62(11)
C00O Ir01 P03 101.70(11)
C00O Ir01 P04 97.92(11)
C00O Ir01 C006 177.30(14)
C00O Ir01 H 92.0(16)
C00A P03 Ir01 115.76(11)
C00A P03 C00C 107.25(16)
C00A P03 C00F 103.90(15)
C00C P03 Ir01 103.73(11)
C00F P03 Ir01 120.06(11)
C00F P03 C00C 105.10(16)
C00D P04 Ir01 122.38(14)
C00D P04 C00N 107.67(17)
C00I P04 Ir01 114.40(12)
C00I P04 C00D 104.48(18)
C00I P04 C00N 105.88(17)
C00N P04 Ir01 100.78(12)
C007 C006 Ir01 121.6(2)
C008 C006 Ir01 119.9(2)
C008 C006 C007 118.5(3)
C006 C007 C00C 118.8(3)
C009 C007 C006 120.6(3)
C009 C007 C00C 120.6(3)
C006 C008 C00N 117.8(3)
C00B C008 C006 120.5(3)
C00B C008 C00N 121.7(3)
C007 C009 H009 120.0
C00H C009 C007 120.1(3)
C00H C009 H009 120.0
C00E C00A P03 123.2(3)
C00E C00A C00W 118.5(3)
C00W C00A P03 118.0(3)
C008 C00B H00B 119.9
C00H C00B C008 120.2(3)
C00H C00B H00B 119.9
P03 C00C H00A 110.2
P03 C00C H00C 110.2
C007 C00C P03 107.7(2)
C007 C00C H00A 110.2
C007 C00C H00C 110.2
H00A C00C H00C 108.5
C00S C00D P04 121.8(3)
C011 C00D P04 119.1(3)
C011 C00D C00S 119.0(4)
C00A C00E H00E 119.8
C00A C00E C00J 120.4(3)
C00J C00E H00E 119.8
C00G C00F P03 121.2(3)
C00L C00F P03 119.8(3)
C00L C00F C00G 119.0(3)
C00F C00G H00G 119.6
C00P C00G C00F 120.9(3)
C00P C00G H00G 119.6
C009 C00H H00H 120.0
C00B C00H C009 120.1(3)
C00B C00H H00H 120.0
C00K C00I P04 122.3(3)
C00K C00I C00Q 118.8(4)
C00Q C00I P04 119.0(3)
C00E C00J H00J 119.7
C00M C00J C00E 120.5(3)
C00M C00J H00J 119.7
C00I C00K H00K 119.8
C00U C00K C00I 120.4(4)
C00U C00K H00K 119.8
C00F C00L H00L 120.0
C00F C00L C00T 120.0(4)
C00T C00L H00L 120.0
C00J C00M H00M 120.1
C00J C00M C010 119.8(4)
C010 C00M H00M 120.1
P04 C00N H00D 110.5
P04 C00N H00F 110.5
C008 C00N P04 106.3(2)
C008 C00N H00D 110.5
C008 C00N H00F 110.5
H00D C00N H00F 108.7
O005 C00O Ir01 177.7(3)
C00G C00P H00P 120.2
C00R C00P C00G 119.5(4)
C00R C00P H00P 120.2
C00I C00Q H00Q 119.8
C00V C00Q C00I 120.3(4)
C00V C00Q H00Q 119.8
C00P C00R H00R 119.9
C00T C00R C00P 120.2(4)
C00T C00R H00R 119.9
C00D C00S H00S 119.8
C00Y C00S C00D 120.5(4)
C00Y C00S H00S 119.8
C00L C00T H00T 119.8
C00R C00T C00L 120.4(4)
C00R C00T H00T 119.8
C00K C00U H00U 120.0
C00X C00U C00K 120.1(4)
C00X C00U H00U 120.0
C00Q C00V H00V 120.0
C00X C00V C00Q 120.1(4)
C00X C00V H00V 120.0
C00A C00W H00W 119.6
C010 C00W C00A 120.8(4)
C010 C00W H00W 119.6
C00U C00X C00V 120.3(4)
C00U C00X H00X 119.8
C00V C00X H00X 119.8
C00S C00Y H00Y 119.8
C00Z C00Y C00S 120.4(4)
C00Z C00Y H00Y 119.8
C00Y C00Z H00Z 119.8
C00Y C00Z C012 120.4(4)
C012 C00Z H00Z 119.8
C00M C010 H010 120.0
C00W C010 C00M 119.9(4)
C00W C010 H010 120.0
C00D C011 H011 119.8
C00D C011 C012 120.3(5)
C012 C011 H011 119.8
C00Z C012 H012 120.4
C011 C012 C00Z 119.2(5)
C011 C012 H012 120.4
H2A C2 H2B 109.5
H2A C2 H2C 109.5
H2B C2 H2C 109.5
C1 C2 H2A 109.5
C1 C2 H2B 109.5
C1 C2 H2C 109.5
C4 C1 C2 121.0(13)
C4 C1 C8 119.2(12)
C8 C1 C2 119.7(14)
C1 C4 H4 119.1
C1 C4 C5 121.7(12)
C5 C4 H4 119.1
C4 C5 H5 120.9
C6 C5 C4 118.2(12)
C6 C5 H5 120.9
C5 C6 H6 119.9
C7 C6 C5 120.2(12)
C7 C6 H6 119.9
C6 C7 H7 119.1
C6 C7 C8 121.9(11)
C8 C7 H7 119.1
C1 C8 H8 120.8
C7 C8 C1 118.4(11)
C7 C8 H8 120.8
C2AA C1AA H1AA 121.3
C3 C1AA H1AA 121.3
C3 C1AA C2AA 117.5(10)
C1AA C2AA H2AA 120.6
C3AA C2AA C1AA 118.7(10)
C3AA C2AA H2AA 120.6
C1AA C3 H3 119.3
C1AA C3 C4AA 121.4(10)
C4AA C3 H3 119.3
C2AA C3AA H3AA 119.1
C2AA C3AA C0AA 121.9(10)
C0AA C3AA H3AA 119.1
C3 C4AA H4AA 119.0
C0AA C4AA C3 122.0(10)
C0AA C4AA H4AA 119.0
C3AA C0AA C5AA 124.9(9)
C4AA C0AA C3AA 116.2(11)
C4AA C0AA C5AA 118.4(10)
C0AA C5AA H5AA 109.5
C0AA C5AA H5AB 109.5
C0AA C5AA H5AC 109.5
H5AA C5AA H5AB 109.5
H5AA C5AA H5AC 109.5
H5AB C5AA H5AC 109.5

loop_
_geom_bond_atom_site_label_1
_geom_bond_atom_site_label_2
_geom_bond_distance
Ir01 Cl02 2.5071(8)
Ir01 P03 2.3070(8)
Ir01 P04 2.3148(8)
Ir01 C006 2.103(3)
Ir01 C00O 1.915(4)
Ir01 H 1.54(4)
P03 C00A 1.811(3)
P03 C00C 1.834(3)
P03 C00F 1.816(3)
P04 C00D 1.818(4)
P04 C00I 1.814(4)
P04 C00N 1.818(4)
O005 C00O 1.134(5)
C006 C007 1.406(5)
C006 C008 1.405(5)
C007 C009 1.395(5)
C007 C00C 1.512(5)
C008 C00B 1.395(5)
C008 C00N 1.514(5)
C009 H009 0.9500
C009 C00H 1.390(5)
C00A C00E 1.385(5)
C00A C00W 1.392(5)
C00B H00B 0.9500
C00B C00H 1.388(6)
C00C H00A 0.9900
C00C H00C 0.9900
C00D C00S 1.390(5)
C00D C011 1.388(7)
C00E H00E 0.9500
C00E C00J 1.391(5)
C00F C00G 1.394(5)
C00F C00L 1.391(5)
C00G H00G 0.9500
C00G C00P 1.391(5)
C00H H00H 0.9500
C00I C00K 1.393(5)
C00I C00Q 1.396(6)
C00J H00J 0.9500
C00J C00M 1.368(5)
C00K H00K 0.9500
C00K C00U 1.389(5)
C00L H00L 0.9500
C00L C00T 1.395(6)
C00M H00M 0.9500
C00M C010 1.384(6)
C00N H00D 0.9900
C00N H00F 0.9900
C00P H00P 0.9500
C00P C00R 1.385(6)
C00Q H00Q 0.9500
C00Q C00V 1.387(6)
C00R H00R 0.9500
C00R C00T 1.378(6)
C00S H00S 0.9500
C00S C00Y 1.388(6)
C00T H00T 0.9500
C00U H00U 0.9500
C00U C00X 1.375(7)
C00V H00V 0.9500
C00V C00X 1.378(8)
C00W H00W 0.9500
C00W C010 1.382(6)
C00X H00X 0.9500
C00Y H00Y 0.9500
C00Y C00Z 1.356(8)
C00Z H00Z 0.9500
C00Z C012 1.401(8)
C010 H010 0.9500
C011 H011 0.9500
C011 C012 1.396(7)
C012 H012 0.9500
C2 H2A 0.9800
C2 H2B 0.9800
C2 H2C 0.9800
C2 C1 1.47(3)
C1 C4 1.380(13)
C1 C8 1.391(12)
C4 H4 0.9500
C4 C5 1.386(13)
C5 H5 0.9500
C5 C6 1.378(12)
C6 H6 0.9500
C6 C7 1.365(12)
C7 H7 0.9500
C7 C8 1.383(12)
C8 H8 0.9500
C1AA H1AA 0.9500
C1AA C2AA 1.392(13)
C1AA C3 1.341(13)
C2AA H2AA 0.9500
C2AA C3AA 1.369(14)
C3 H3 0.9500
C3 C4AA 1.421(14)
C3AA H3AA 0.9500
C3AA C0AA 1.438(13)
C4AA H4AA 0.9500
C4AA C0AA 1.248(13)
C0AA C5AA 1.482(14)
C5AA H5AA 0.9800
C5AA H5AB 0.9800
C5AA H5AC 0.9800
